data_1006070
loop_
_publ_author_name
'Alonso, J A'
'Rasines, I'
'Rodriguez-Carvajal, J'
'Torrance, J B'

_publ_section_title
;
Hole and electron doping of R~2~BaNiO~5~ (R=rare earths)
;
_journal_coden_ASTM JSSCBI
_journal_name_full 'Journal of Solid State Chemistry'
_journal_page_first 231
_journal_page_last 240
_journal_paper_doi 10.1006/jssc.1994.1098
_journal_volume 109
_journal_year 1994
_chemical_formula_structural '(Er1.81 Ca0.19) Ba Ni O4.76'
_chemical_formula_sum 'Ba Ca0.19 Er1.81 Ni O4.76'
_chemical_name_systematic
;
Erbium calcium barium nickel oxide (1.8/0.2/1/1/4.8)
;
_space_group_IT_number 71
_symmetry_cell_setting orthorhombic
_symmetry_Int_Tables_number 71
_symmetry_space_group_name_Hall '-I 2 2'
_symmetry_space_group_name_H-M 'I m m m'
_cell_angle_alpha 90
_cell_angle_beta 90
_cell_angle_gamma 90
_cell_formula_units_Z 2
_cell_length_a 3.7106(2)
_cell_length_b 5.7461(4)
_cell_length_c 11.3007(8)
_cell_volume 240.9
_refine_ls_R_factor_all 0.0091
_cod_original_formula_sum 'Ba Ca.19 Er1.81 Ni O4.76'
_cod_database_code 1006070

loop_
_symmetry_equiv_pos_as_xyz
x,y,z
x,-y,-z
-x,y,-z
-x,-y,z
-x,-y,-z
-x,y,z
x,-y,z
x,y,-z
1/2+x,1/2+y,1/2+z
1/2+x,1/2-y,1/2-z
1/2-x,1/2+y,1/2-z
1/2-x,1/2-y,1/2+z
1/2-x,1/2-y,1/2-z
1/2-x,1/2+y,1/2+z
1/2+x,1/2-y,1/2+z
1/2+x,1/2+y,1/2-z

loop_
_atom_site_label
_atom_site_type_symbol
_atom_site_symmetry_multiplicity
_atom_site_Wyckoff_symbol
_atom_site_fract_x
_atom_site_fract_y
_atom_site_fract_z
_atom_site_occupancy
_atom_site_attached_hydrogens
_atom_site_calc_flag
Ca1 Ca2+ 4 j 0.5 0. 0.2047(2) 0.095 0 d
Er1 Er3+ 4 j 0.5 0. 0.2047(2) 0.905 0 d
Ba1 Ba2+ 2 c 0.5 0.5 0. 1. 0 d
Ni1 Ni2+ 2 a 0. 0. 0. 1. 0 d
O1 O2- 8 l 0. 0.2408(6) 0.1487(2) 1. 0 d
O2 O2- 2 a 0.5 0. 0. 0.76(2) 0 d

loop_
_atom_type_symbol
_atom_type_oxidation_number
Ca2+ 2.000
Er3+ 2.850
Ba2+ 2.000
Ni2+ 2.000
O2- -2.000
